data_2221321
loop_
_publ_author_name
'Zhang, Xiuwen'
'Wang, Wei'
'Jiang, Jianzhuang'
'Ni, Zhonghai'

_publ_section_title
;
 4,5-Diaminobenzene-1,2-dicarbonitrile
;
_journal_coeditor_code CV2527
_journal_issue 4
_journal_name_full 'Acta Crystallographica Section E'
_journal_page_first o837
_journal_paper_doi 10.1107/S1600536809008733
_journal_volume 65
_journal_year 2009
_chemical_formula_iupac 'C8 H6 N4'
_chemical_formula_moiety 'C8 H6 N4'
_chemical_formula_sum 'C8 H6 N4'
_chemical_formula_weight 158.17
_chemical_name_systematic
;
4,5-Diaminobenzene-1,2-dicarbonitrile
;
_space_group_IT_number 14
_symmetry_cell_setting monoclinic
_symmetry_space_group_name_Hall '-P 2ybc'
_symmetry_space_group_name_H-M 'P 1 21/c 1'
_atom_sites_solution_hydrogens geom
_atom_sites_solution_primary direct
_atom_sites_solution_secondary difmap
_audit_creation_method SHELXL-97
_cell_angle_alpha 90.00
_cell_angle_beta 102.256(2)
_cell_angle_gamma 90.00
_cell_formula_units_Z 4
_cell_length_a 8.2966(11)
_cell_length_b 17.100(2)
_cell_length_c 5.5295(7)
_cell_measurement_reflns_used 1651
_cell_measurement_temperature 273(2)
_cell_measurement_theta_max 26.475
_cell_measurement_theta_min 2.512
_cell_volume 766.60(17)
_computing_cell_refinement 'SAINT-Plus (Bruker, 2001)'
_computing_data_collection 'APEX2 (Bruker, 2004)'
_computing_data_reduction 'SAINT-Plus (Bruker, 2001)'
_computing_molecular_graphics 'XP in SHELXTL (Sheldrick, 2008)'
_computing_publication_material 'XP in SHELXTL (Sheldrick, 2008)'
_computing_structure_refinement 'SHELXL97 (Sheldrick, 2008)'
_computing_structure_solution 'SHELXS97  (Sheldrick, 2008)'
_diffrn_ambient_temperature 298(2)
_diffrn_detector_area_resol_mean 0
_diffrn_measured_fraction_theta_full 0.998
_diffrn_measured_fraction_theta_max 0.998
_diffrn_measurement_device_type 'Bruker APEXII CCD area-detector'
_diffrn_measurement_method '\f and \w'
_diffrn_radiation_monochromator graphite
_diffrn_radiation_source 'fine-focus sealed tube'
_diffrn_radiation_type MoK\a
_diffrn_radiation_wavelength 0.71073
_diffrn_reflns_av_R_equivalents 0.0176
_diffrn_reflns_av_sigmaI/netI 0.0194
_diffrn_reflns_limit_h_max 9
_diffrn_reflns_limit_h_min -10
_diffrn_reflns_limit_k_max 21
_diffrn_reflns_limit_k_min -18
_diffrn_reflns_limit_l_max 6
_diffrn_reflns_limit_l_min -5
_diffrn_reflns_number 4031
_diffrn_reflns_theta_full 26.00
_diffrn_reflns_theta_max 26.00
_diffrn_reflns_theta_min 2.51
_diffrn_standards_interval_count 0
_diffrn_standards_interval_time 0
_diffrn_standards_number 0
_exptl_absorpt_coefficient_mu 0.091
_exptl_absorpt_correction_T_max 0.988
_exptl_absorpt_correction_T_min 0.980
_exptl_absorpt_correction_type multi-scan
_exptl_absorpt_process_details '(SADABS; Sheldrick, 2003)'
_exptl_crystal_colour white
_exptl_crystal_density_diffrn 1.370
_exptl_crystal_density_method 'not measured'
_exptl_crystal_description block
_exptl_crystal_F_000 328
_exptl_crystal_size_max 0.20
_exptl_crystal_size_mid 0.18
_exptl_crystal_size_min 0.14
_refine_diff_density_max 0.245
_refine_diff_density_min -0.213
_refine_ls_extinction_method none
_refine_ls_goodness_of_fit_ref 0.953
_refine_ls_hydrogen_treatment constr
_refine_ls_matrix_type full
_refine_ls_number_parameters 109
_refine_ls_number_reflns 1502
_refine_ls_number_restraints 0
_refine_ls_restrained_S_all 0.953
_refine_ls_R_factor_all 0.0518
_refine_ls_R_factor_gt 0.0413
_refine_ls_shift/su_max 0.000
_refine_ls_shift/su_mean 0.000
_refine_ls_structure_factor_coef Fsqd
_refine_ls_weighting_details 'calc w=1/[\s^2^(Fo^2^)+(0.1P)^2^+0.1224P] where P=(Fo^2^+2Fc^2^)/3'
_refine_ls_weighting_scheme calc
_refine_ls_wR_factor_gt 0.1329
_refine_ls_wR_factor_ref 0.1455
_reflns_number_gt 1201
_reflns_number_total 1502
_reflns_threshold_expression I>2\s(I)
_cod_data_source_file cv2527.cif
_cod_data_source_block I
_cod_depositor_comments
;
The following automatic conversions were performed:
'_symmetry_cell_setting' value 'Monoclinic' changed to 'monoclinic'
according to '/home/saulius/struct/CIF-dictionaries/cif_core.dic'
dictionary named 'cif_core.dic' version 2.4.1 from 2010-06-29.

Automatic conversion script
Id: cif_fix_enum 1527 2010-12-29 10:47:43Z saulius 

The following automatic conversions were performed:

'_symmetry_cell_setting' value 'Monoclinic' changed to 'monoclinic'
according to /home/saulius/struct/CIF-dictionaries/cif_core.dic
dictionary named 'cif_core.dic' version 2.4.1 from 2010-06-29.

Automatic conversion script
Id: cif_fix_values 1715 2011-07-08 13:25:40Z adriana 
;
_cod_original_sg_symbol_H-M 'P 21/c'
_cod_database_code 2221321
_cod_database_fobs_code 2221321

loop_
_symmetry_equiv_pos_as_xyz
'x, y, z'
'-x, y+1/2, -z+1/2'
'-x, -y, -z'
'x, -y-1/2, z-1/2'

loop_
_atom_site_type_symbol
_atom_site_label
_atom_site_fract_x
_atom_site_fract_y
_atom_site_fract_z
_atom_site_U_iso_or_equiv
_atom_site_adp_type
_atom_site_calc_flag
_atom_site_refinement_flags
_atom_site_occupancy
_atom_site_disorder_assembly
_atom_site_disorder_group
N N1 0.03342(15) 0.30649(8) 0.3604(3) 0.0488(4) Uani d . 1 . .
H H1A 0.0217 0.2745 0.4754 0.059 Uiso calc R 1 . .
H H1B -0.0488 0.3167 0.2412 0.059 Uiso calc R 1 . .
N N2 0.07879(17) 0.40517(9) -0.0247(3) 0.0548(4) Uani d . 1 . .
H H2A 0.0940 0.4338 -0.1457 0.066 Uiso calc R 1 . .
H H2B -0.0173 0.3862 -0.0256 0.066 Uiso calc R 1 . .
N N3 0.78147(18) 0.46391(10) 0.3631(3) 0.0667(5) Uani d . 1 . .
N N4 0.7218(2) 0.32364(11) 0.9135(3) 0.0736(5) Uani d . 1 . .
C C1 0.36358(19) 0.42015(9) 0.1736(3) 0.0449(4) Uani d . 1 . .
H H1C 0.3794 0.4522 0.0448 0.054 Uiso calc R 1 . .
C C2 0.20725(18) 0.38986(9) 0.1690(3) 0.0396(4) Uani d . 1 . .
C C3 0.18407(17) 0.34143(8) 0.3672(3) 0.0378(4) Uani d . 1 . .
C C4 0.31750(18) 0.32537(8) 0.5584(3) 0.0409(4) Uani d . 1 . .
H H4A 0.3022 0.2937 0.6886 0.049 Uiso calc R 1 . .
C C5 0.47413(18) 0.35546(9) 0.5606(3) 0.0411(4) Uani d . 1 . .
C C6 0.49666(18) 0.40366(9) 0.3661(3) 0.0417(4) Uani d . 1 . .
C C7 0.6563(2) 0.43676(10) 0.3652(3) 0.0492(4) Uani d . 1 . .
C C8 0.6111(2) 0.33725(10) 0.7576(3) 0.0506(4) Uani d . 1 . .

loop_
_atom_site_aniso_label
_atom_site_aniso_U_11
_atom_site_aniso_U_22
_atom_site_aniso_U_33
_atom_site_aniso_U_12
_atom_site_aniso_U_13
_atom_site_aniso_U_23
N1 0.0348(7) 0.0570(8) 0.0518(8) -0.0050(6) 0.0027(6) 0.0110(6)
N2 0.0419(8) 0.0688(9) 0.0497(8) -0.0017(6) 0.0008(6) 0.0155(7)
N3 0.0443(9) 0.0755(11) 0.0815(12) -0.0086(7) 0.0157(8) 0.0026(8)
N4 0.0496(9) 0.1007(14) 0.0603(10) 0.0000(9) -0.0112(8) 0.0071(9)
C1 0.0428(9) 0.0485(9) 0.0440(9) -0.0010(7) 0.0103(7) 0.0055(7)
C2 0.0370(8) 0.0410(8) 0.0394(8) 0.0035(6) 0.0048(6) -0.0004(6)
C3 0.0342(7) 0.0375(7) 0.0415(8) 0.0009(5) 0.0072(6) -0.0031(6)
C4 0.0394(9) 0.0446(8) 0.0376(8) -0.0009(6) 0.0054(6) 0.0035(6)
C5 0.0366(8) 0.0448(8) 0.0394(8) 0.0008(6) 0.0028(6) -0.0033(6)
C6 0.0349(8) 0.0463(8) 0.0437(8) -0.0010(6) 0.0080(6) -0.0030(6)
C7 0.0425(9) 0.0529(9) 0.0527(10) -0.0008(7) 0.0113(7) 0.0011(7)
C8 0.0399(9) 0.0610(10) 0.0480(9) -0.0040(7) 0.0028(7) -0.0008(7)

loop_
_atom_type_symbol
_atom_type_description
_atom_type_scat_dispersion_real
_atom_type_scat_dispersion_imag
_atom_type_scat_source
C C 0.0033 0.0016 'International Tables Vol C Tables 4.2.6.8 and 6.1.1.4'
H H 0.0000 0.0000 'International Tables Vol C Tables 4.2.6.8 and 6.1.1.4'
N N 0.0061 0.0033 'International Tables Vol C Tables 4.2.6.8 and 6.1.1.4'

loop_
_geom_angle_atom_site_label_1
_geom_angle_atom_site_label_2
_geom_angle_atom_site_label_3
_geom_angle_site_symmetry_1
_geom_angle_site_symmetry_3
_geom_angle
_geom_angle_publ_flag
C3 N1 H1A . . 120.0 ?
C3 N1 H1B . . 120.0 ?
H1A N1 H1B . . 120.0 ?
C2 N2 H2A . . 120.0 ?
C2 N2 H2B . . 120.0 ?
H2A N2 H2B . . 120.0 ?
C6 C1 C2 . . 121.61(14) ?
C6 C1 H1C . . 119.2 ?
C2 C1 H1C . . 119.2 ?
N2 C2 C1 . . 120.78(14) ?
N2 C2 C3 . . 120.42(14) ?
C1 C2 C3 . . 118.80(14) ?
N1 C3 C4 . . 120.48(14) ?
N1 C3 C2 . . 120.18(13) ?
C4 C3 C2 . . 119.18(13) ?
C3 C4 C5 . . 121.64(14) ?
C3 C4 H4A . . 119.2 ?
C5 C4 H4A . . 119.2 ?
C4 C5 C6 . . 119.15(13) ?
C4 C5 C8 . . 120.90(14) ?
C6 C5 C8 . . 119.95(13) ?
C1 C6 C5 . . 119.61(13) ?
C1 C6 C7 . . 119.94(14) ?
C5 C6 C7 . . 120.45(14) ?
N3 C7 C6 . . 179.01(18) ?
N4 C8 C5 . . 178.92(19) ?

loop_
_geom_bond_atom_site_label_1
_geom_bond_atom_site_label_2
_geom_bond_site_symmetry_2
_geom_bond_distance
_geom_bond_publ_flag
N1 C3 . 1.3787(19) ?
N1 H1A . 0.8600 ?
N1 H1B . 0.8600 ?
N2 C2 . 1.366(2) ?
N2 H2A . 0.8600 ?
N2 H2B . 0.8600 ?
N3 C7 . 1.140(2) ?
N4 C8 . 1.142(2) ?
C1 C6 . 1.390(2) ?
C1 C2 . 1.392(2) ?
C1 H1C . 0.9300 ?
C2 C3 . 1.419(2) ?
C3 C4 . 1.387(2) ?
C4 C5 . 1.395(2) ?
C4 H4A . 0.9300 ?
C5 C6 . 1.399(2) ?
C5 C8 . 1.432(2) ?
C6 C7 . 1.441(2) ?

loop_
_geom_contact_atom_site_label_1
_geom_contact_atom_site_label_2
_geom_contact_distance
_geom_contact_site_symmetry_1
_geom_contact_site_symmetry_2
_geom_contact_publ_flag
C6 C7 3.473(2) . 3_666 n

loop_
_geom_hbond_atom_site_label_D
_geom_hbond_atom_site_label_H
_geom_hbond_atom_site_label_A
_geom_hbond_site_symmetry_A
_geom_hbond_distance_DH
_geom_hbond_distance_HA
_geom_hbond_distance_DA
_geom_hbond_angle_DHA
N2 H2A N3 3_665 0.86 2.47 3.283(2) 158.1
N2 H2B N4 1_454 0.86 2.37 3.225(2) 171.0
N1 H1A N1 4_566 0.86 2.52 3.3729(16) 169.3
N1 H1B N4 1_454 0.86 2.34 3.188(2) 171.2

loop_
_cod_related_entry_id
_cod_related_entry_database
_cod_related_entry_code
1 ChemSpider 589096
